data_4134002
loop_
_publ_author_name
'Green, Jacob C.'
'Zanghi, Joseph M.'
'Meek, Simon J.'

_publ_section_title
;
 Diastereo- and Enantioselective Synthesis of Homoallylic Amines Bearing
 Quaternary Carbon Centers.
;
_journal_issue 4
_journal_name_full 'Journal of the American Chemical Society'
_journal_page_first 1704
_journal_page_last 1709
_journal_paper_doi 10.1021/jacs.9b11529
_journal_volume 142
_journal_year 2020
_chemical_absolute_configuration ad
_chemical_formula_moiety 'C20 H24 Br1 N1 O1'
_chemical_formula_sum 'C20 H24 Br N O'
_chemical_formula_weight 374.32
_space_group_IT_number 19
_space_group_name_Hall 'P 2ac 2ab'
_space_group_name_H-M_alt 'P 21 21 21'
_symmetry_cell_setting orthorhombic
_symmetry_space_group_name_H-M 'P 21 21 21'
_atom_sites_solution_hydrogens difmap
_atom_sites_solution_primary other
_cell_angle_alpha 90
_cell_angle_beta 90
_cell_angle_gamma 90
_cell_formula_units_Z 4
_cell_length_a 5.84220(10)
_cell_length_b 9.8585(2)
_cell_length_c 31.3192(6)
_cell_measurement_reflns_used 9057
_cell_measurement_temperature 100
_cell_measurement_theta_max 67
_cell_measurement_theta_min 4
_cell_volume 1803.84(6)
_computing_cell_refinement 'USER DEFINED CELL REFINEMENT'
_computing_data_collection 'USER DEFINED DATA COLLECTION'
_computing_data_reduction 'USER DEFINED DATA REDUCTION'
_computing_molecular_graphics 'CAMERON (Watkin et al., 1996)'
_computing_publication_material 'CRYSTALS (Betteridge et al., 2003)'
_computing_structure_refinement 'CRYSTALS (Betteridge et al., 2003)'
_computing_structure_solution 'USER DEFINED STRUCTURE SOLUTION'
_diffrn_ambient_temperature 100
_diffrn_measured_fraction_theta_full 0.996
_diffrn_measured_fraction_theta_max 0.991
_diffrn_measurement_device Serial
_diffrn_measurement_device_type Unknown
_diffrn_measurement_method \w
_diffrn_radiation_monochromator graphite
_diffrn_radiation_type 'Cu K\a'
_diffrn_radiation_wavelength 1.54178
_diffrn_reflns_av_R_equivalents 0.035
_diffrn_reflns_limit_h_max 6
_diffrn_reflns_limit_h_min -6
_diffrn_reflns_limit_k_max 11
_diffrn_reflns_limit_k_min -11
_diffrn_reflns_limit_l_max 37
_diffrn_reflns_limit_l_min -34
_diffrn_reflns_number 25646
_diffrn_reflns_theta_full 61.936
_diffrn_reflns_theta_max 66.598
_diffrn_reflns_theta_min 2.822
_diffrn_standards_number 0
_exptl_absorpt_coefficient_mu 3.125
_exptl_absorpt_correction_T_max 0.75
_exptl_absorpt_correction_T_min 0.54
_exptl_absorpt_correction_type multi-scan
_exptl_absorpt_process_details 'DENZO/SCALEPACK (Otwinowski & Minor, 1997)'
_exptl_crystal_colour 'clear colourless'
_exptl_crystal_density_diffrn 1.378
_exptl_crystal_density_method 'not measured'
_exptl_crystal_description needle
_exptl_crystal_F_000 776
_exptl_crystal_size_max 0.224
_exptl_crystal_size_mid 0.104
_exptl_crystal_size_min 0.091
_refine_diff_density_max 0.27
_refine_diff_density_min -0.22
_refine_ls_abs_structure_details
; 
 Parsons, Flack & Wagner (2013), 
 1273 Friedel Pairs 
;
_refine_ls_abs_structure_Flack 0.022(7)
_refine_ls_extinction_method None
_refine_ls_goodness_of_fit_ref 1.0015
_refine_ls_hydrogen_treatment constr
_refine_ls_matrix_type full
_refine_ls_number_parameters 209
_refine_ls_number_reflns 3143
_refine_ls_number_restraints 0
_refine_ls_R_factor_all 0.0209
_refine_ls_R_factor_gt 0.0201
_refine_ls_shift/su_max 0.0020269
_refine_ls_shift/su_mean 0.0000401
_refine_ls_structure_factor_coef Fsqd
_refine_ls_weighting_details
;
 Method= Modified Sheldrick 
 w=1/[\s^2^(F^2^) + ( 0.02P)^2^ + 0.93P] 
 ,where P=(max(Fo^2^,0) + 2Fc^2^)/3 
;
_refine_ls_weighting_scheme calc
_refine_ls_wR_factor_all 0.0470
_refine_ls_wR_factor_gt 0.0467
_refine_ls_wR_factor_ref 0.0470
_reflns_limit_h_max 6
_reflns_limit_h_min -6
_reflns_limit_k_max 11
_reflns_limit_k_min 0
_reflns_limit_l_max 37
_reflns_limit_l_min 0
_reflns_number_gt 3067
_reflns_number_total 3143
_reflns_threshold_expression I>2.0\s(I)
_oxford_diffrn_Wilson_B_factor 0.00
_oxford_diffrn_Wilson_scale 0.00
_oxford_refine_ls_r_factor_ref 0.0209
_oxford_refine_ls_scale 0.4914(4)
_oxford_reflns_number_all 3143
_cod_data_source_file ja9b11529_si_002.cif
_cod_data_source_block I
_cod_depositor_comments 'Adding full bibliography for 4134002.cif.'
_cod_original_sg_symbol_H-M 'P 21 21 21 '
_cod_original_formula_sum 'C20 H24 Br1 N1 O1'
_cod_database_code 4134002
_oxford_refine_reflns_threshold_expression_ref I>-10.0\s(I)
_oxford_hooft_y 0.015(6)
_oxford_bijvoet_difference 0.022(7)
_oxford_refined_flack_x 0.016(13)

loop_
_symmetry_equiv_pos_as_xyz
x,y,z
x+1/2,-y+1/2,-z
-x,y+1/2,-z+1/2
-x+1/2,-y,z+1/2

loop_
_atom_site_label
_atom_site_type_symbol
_atom_site_fract_x
_atom_site_fract_y
_atom_site_fract_z
_atom_site_U_iso_or_equiv
_atom_site_occupancy
_atom_site_adp_type
_atom_site_refinement_flags_posn
Br1 Br 0.70750(4) 0.83787(2) 0.360257(7) 0.0313 1.0000 Uani .
O1 O 0.4894(3) -0.09652(16) 0.54819(5) 0.0328 1.0000 Uani .
N1 N 0.2467(3) 0.19579(15) 0.37066(4) 0.0195 1.0000 Uani .
C1 C 0.6801(4) -0.1849(2) 0.54285(7) 0.0354 1.0000 Uani .
H11 H 0.6543 -0.2456 0.5184 0.0523 1.0000 Uiso R
H12 H 0.7014 -0.2382 0.5682 0.0523 1.0000 Uiso R
H13 H 0.8196 -0.1352 0.5379 0.0525 1.0000 Uiso R
C2 C 0.4248(4) -0.0175(2) 0.51404(6) 0.0230 1.0000 Uani .
C3 C 0.5484(4) -0.0065(2) 0.47624(6) 0.0229 1.0000 Uani .
H3 H 0.6868 -0.0530 0.4728 0.0270 1.0000 Uiso R
C4 C 0.2214(4) 0.0536(2) 0.51893(6) 0.0235 1.0000 Uani .
H4 H 0.1389 0.0469 0.5449 0.0292 1.0000 Uiso R
C5 C 0.1382(3) 0.13392(19) 0.48612(6) 0.0210 1.0000 Uani .
H5 H -0.0040 0.1772 0.4895 0.0234 1.0000 Uiso R
C6 C 0.4632(4) 0.0765(2) 0.44378(6) 0.0220 1.0000 Uani .
H6 H 0.5485 0.0815 0.4184 0.0265 1.0000 Uiso R
C7 C 0.2592(3) 0.14591(19) 0.44787(5) 0.0194 1.0000 Uani .
C8 C 0.1697(4) 0.2380(2) 0.41275(6) 0.0212 1.0000 Uani .
H81 H 0.0013 0.2363 0.4140 0.0246 1.0000 Uiso R
H82 H 0.2197 0.3315 0.4178 0.0256 1.0000 Uiso R
C9 C 0.1365(4) 0.07021(19) 0.35640(7) 0.0246 1.0000 Uani .
H91 H -0.0313 0.0706 0.3631 0.0290 1.0000 Uiso R
H92 H 0.2090 -0.0066 0.3702 0.0301 1.0000 Uiso R
C10 C 0.1676(4) 0.0684(2) 0.30773(6) 0.0284 1.0000 Uani .
H101 H 0.0230 0.0484 0.2937 0.0332 1.0000 Uiso R
H102 H 0.2761 -0.0008 0.2988 0.0343 1.0000 Uiso R
C11 C 0.2621(3) 0.21021(19) 0.29567(6) 0.0206 1.0000 Uani .
C12 C 0.5210(4) 0.2025(2) 0.28896(6) 0.0273 1.0000 Uani .
H121 H 0.5551 0.1442 0.2648 0.0414 1.0000 Uiso R
H122 H 0.5982 0.1653 0.3135 0.0403 1.0000 Uiso R
H123 H 0.5851 0.2913 0.2828 0.0407 1.0000 Uiso R
C13 C 0.1498(4) 0.2685(2) 0.25582(6) 0.0270 1.0000 Uani .
H131 H -0.0132 0.2770 0.2593 0.0388 1.0000 Uiso R
H132 H 0.1839 0.2130 0.2317 0.0396 1.0000 Uiso R
H133 H 0.2120 0.3575 0.2497 0.0390 1.0000 Uiso R
C14 C 0.2004(4) 0.29320(18) 0.33645(5) 0.0184 1.0000 Uani .
H14 H 0.0332 0.3125 0.3353 0.0220 1.0000 Uiso R
C15 C 0.3257(4) 0.42574(19) 0.34212(5) 0.0180 1.0000 Uani .
C16 C 0.5375(3) 0.43124(18) 0.36241(6) 0.0198 1.0000 Uani .
H16 H 0.6050 0.3514 0.3726 0.0229 1.0000 Uiso R
C17 C 0.2309(4) 0.54565(19) 0.32679(6) 0.0213 1.0000 Uani .
H17 H 0.0874 0.5459 0.3143 0.0258 1.0000 Uiso R
C18 C 0.3432(3) 0.6688(2) 0.33161(6) 0.0235 1.0000 Uani .
H18 H 0.2807 0.7498 0.3217 0.0278 1.0000 Uiso R
C19 C 0.6519(3) 0.5539(2) 0.36772(6) 0.0217 1.0000 Uani .
H19 H 0.7939 0.5577 0.3819 0.0237 1.0000 Uiso R
C20 C 0.5518(3) 0.6705(2) 0.35212(6) 0.0228 1.0000 Uani .

loop_
_atom_site_aniso_label
_atom_site_aniso_U_11
_atom_site_aniso_U_22
_atom_site_aniso_U_33
_atom_site_aniso_U_23
_atom_site_aniso_U_13
_atom_site_aniso_U_12
Br1 0.04309(13) 0.02178(10) 0.02892(10) -0.00597(9) 0.00734(10) -0.01312(10)
O1 0.0405(10) 0.0381(9) 0.0197(7) 0.0077(6) 0.0039(7) 0.0140(7)
N1 0.0261(10) 0.0163(8) 0.0161(7) 0.0019(6) 0.0001(6) -0.0028(6)
C1 0.0366(13) 0.0407(13) 0.0289(11) 0.0065(9) -0.0011(10) 0.0109(12)
C2 0.0291(12) 0.0227(11) 0.0172(9) -0.0014(8) -0.0019(8) -0.0012(9)
C3 0.0213(11) 0.0254(11) 0.0220(10) -0.0023(8) 0.0019(8) 0.0021(8)
C4 0.0284(11) 0.0265(10) 0.0156(8) 0.0005(7) 0.0044(8) -0.0007(10)
C5 0.0206(10) 0.0221(11) 0.0205(9) -0.0030(8) 0.0019(7) -0.0018(8)
C6 0.0262(11) 0.0250(11) 0.0148(9) -0.0012(8) 0.0039(8) -0.0031(9)
C7 0.0239(11) 0.0171(9) 0.0173(8) -0.0030(7) 0.0001(7) -0.0054(8)
C8 0.0243(11) 0.0203(10) 0.0191(9) -0.0002(7) 0.0027(8) -0.0000(8)
C9 0.0331(12) 0.0194(10) 0.0214(10) 0.0015(8) -0.0001(9) -0.0054(8)
C10 0.0429(14) 0.0225(10) 0.0197(10) -0.0010(8) -0.0008(9) -0.0057(10)
C11 0.0243(12) 0.0206(9) 0.0168(8) -0.0017(7) -0.0012(8) -0.0025(8)
C12 0.0254(12) 0.0333(12) 0.0231(10) -0.0070(9) 0.0014(8) 0.0007(9)
C13 0.0294(13) 0.0333(12) 0.0181(10) 0.0005(8) -0.0014(8) -0.0038(9)
C14 0.0183(9) 0.0194(9) 0.0177(8) 0.0020(7) -0.0006(8) -0.0023(8)
C15 0.0218(11) 0.0191(10) 0.0130(8) 0.0011(7) 0.0037(8) -0.0011(8)
C16 0.0214(9) 0.0189(9) 0.0192(9) 0.0024(9) 0.0007(9) -0.0018(7)
C17 0.0209(11) 0.0242(10) 0.0189(8) 0.0018(7) 0.0004(8) -0.0004(9)
C18 0.0293(12) 0.0190(9) 0.0220(9) 0.0028(8) 0.0038(7) 0.0005(9)
C19 0.0224(11) 0.0273(10) 0.0154(9) -0.0019(7) 0.0015(7) -0.0042(8)
C20 0.0318(11) 0.0192(10) 0.0174(9) -0.0033(8) 0.0077(7) -0.0083(9)

loop_
_atom_type_symbol
_atom_type_scat_dispersion_real
_atom_type_scat_dispersion_imag
_atom_type_scat_Cromer_Mann_a1
_atom_type_scat_Cromer_Mann_b1
_atom_type_scat_Cromer_Mann_a2
_atom_type_scat_Cromer_Mann_b2
_atom_type_scat_Cromer_Mann_a3
_atom_type_scat_Cromer_Mann_b3
_atom_type_scat_Cromer_Mann_a4
_atom_type_scat_Cromer_Mann_b4
_atom_type_scat_Cromer_Mann_c
_atom_type_scat_source
C 0.0181 0.0091 2.3100 20.8439 1.0200 10.2075 1.5886 0.5687 0.8650 51.6512 0.2156 'International Tables Vol C 4.2.6.8 and 6.1.1.4'
H 0.0000 0.0000 0.4930 10.5109 0.3229 26.1257 0.1402 3.1424 0.0408 57.7998 0.0030 'International Tables Vol C 4.2.6.8 and 6.1.1.4'
Br -0.6763 1.2805 17.1789 2.1723 5.2358 16.5796 5.6377 0.2609 3.9851 41.4328 2.9557 'International Tables Vol C 4.2.6.8 and 6.1.1.4'
N 0.0311 0.0180 12.2126 0.0057 3.1322 9.8933 2.0125 28.9975 1.1663 0.5826 -11.5290 'International Tables Vol C 4.2.6.8 and 6.1.1.4'
O 0.0492 0.0322 3.0485 13.2771 2.2868 5.7011 1.5463 0.3239 0.8670 32.9089 0.2508 'International Tables Vol C 4.2.6.8 and 6.1.1.4'

loop_
_geom_angle_atom_site_label_1
_geom_angle_atom_site_label_2
_geom_angle_atom_site_label_3
_geom_angle
_geom_angle_publ_flag
C1 O1 C2 117.99(16) yes
C8 N1 C9 112.46(15) yes
C8 N1 C14 114.77(15) yes
C9 N1 C14 104.48(14) yes
O1 C1 H11 110.1 no
O1 C1 H12 109.9 no
H11 C1 H12 109.2 no
O1 C1 H13 111.7 no
H11 C1 H13 108.4 no
H12 C1 H13 107.5 no
O1 C2 C3 124.29(19) yes
O1 C2 C4 115.77(18) yes
C3 C2 C4 119.93(18) yes
C2 C3 H3 120.6 no
C2 C3 C6 118.7(2) yes
H3 C3 C6 120.7 no
C2 C4 H4 119.7 no
C2 C4 C5 120.48(18) yes
H4 C4 C5 119.9 no
C4 C5 H5 119.1 no
C4 C5 C7 120.49(19) yes
H5 C5 C7 120.4 no
C3 C6 H6 117.2 no
C3 C6 C7 122.04(18) yes
H6 C6 C7 120.7 no
C5 C7 C6 118.34(17) yes
C5 C7 C8 119.85(17) yes
C6 C7 C8 121.76(16) yes
C7 C8 N1 112.29(16) yes
C7 C8 H81 107.8 no
N1 C8 H81 109.9 no
C7 C8 H82 110.1 no
N1 C8 H82 108.8 no
H81 C8 H82 107.9 no
N1 C9 H91 111.3 no
N1 C9 H92 109.4 no
H91 C9 H92 109.7 no
N1 C9 C10 105.09(15) yes
H91 C9 C10 108.9 no
H92 C9 C10 112.4 no
C9 C10 H101 110.4 no
C9 C10 H102 111.8 no
H101 C10 H102 107.1 no
C9 C10 C11 105.89(15) yes
H101 C10 C11 112.5 no
H102 C10 C11 109.3 no
C10 C11 C12 109.94(17) yes
C10 C11 C13 112.75(17) yes
C12 C11 C13 109.40(16) yes
C10 C11 C14 101.03(15) yes
C12 C11 C14 111.57(16) yes
C13 C11 C14 111.95(16) yes
C11 C12 H121 109.9 no
C11 C12 H122 111.9 no
H121 C12 H122 107.4 no
C11 C12 H123 111.3 no
H121 C12 H123 107.4 no
H122 C12 H123 108.7 no
C11 C13 H131 111.5 no
C11 C13 H132 110.1 no
H131 C13 H132 110.2 no
C11 C13 H133 110.0 no
H131 C13 H133 108.3 no
H132 C13 H133 106.5 no
C11 C14 N1 102.27(14) yes
C11 C14 H14 107.3 no
N1 C14 H14 109.5 no
C11 C14 C15 116.03(16) yes
N1 C14 C15 113.09(15) yes
H14 C14 C15 108.4 no
C14 C15 C16 121.27(17) yes
C14 C15 C17 120.14(17) yes
C16 C15 C17 118.59(17) yes
C15 C16 H16 119.8 no
C15 C16 C19 121.01(18) yes
H16 C16 C19 119.2 no
C15 C17 H17 120.6 no
C15 C17 C18 121.16(18) yes
H17 C17 C18 118.2 no
C17 C18 H18 121.9 no
C17 C18 C20 118.67(19) yes
H18 C18 C20 119.4 no
C16 C19 H19 120.9 no
C16 C19 C20 118.59(18) yes
H19 C19 C20 120.5 no
Br1 C20 C19 118.24(14) yes
Br1 C20 C18 119.77(16) yes
C19 C20 C18 121.99(19) yes

loop_
_geom_bond_atom_site_label_1
_geom_bond_atom_site_label_2
_geom_bond_distance
_geom_bond_publ_flag
Br1 C20 1.901(2) yes
O1 C1 1.424(3) yes
O1 C2 1.376(2) yes
N1 C8 1.454(2) yes
N1 C9 1.465(2) yes
N1 C14 1.464(2) yes
C1 H11 0.982 no
C1 H12 0.960 no
C1 H13 0.964 no
C2 C3 1.391(3) yes
C2 C4 1.388(3) yes
C3 H3 0.935 no
C3 C6 1.397(3) yes
C4 H4 0.947 no
C4 C5 1.386(3) yes
C5 H5 0.940 no
C5 C7 1.396(3) yes
C6 H6 0.939 no
C6 C7 1.381(3) yes
C7 C8 1.519(3) yes
C8 H81 0.984 no
C8 H82 0.980 no
C9 H91 1.003 no
C9 H92 0.969 no
C9 C10 1.535(3) yes
C10 H101 0.972 no
C10 H102 0.973 no
C10 C11 1.550(3) yes
C11 C12 1.529(3) yes
C11 C13 1.523(3) yes
C11 C14 1.559(2) yes
C12 H121 0.971 no
C12 H122 0.963 no
C12 H123 0.972 no
C13 H131 0.962 no
C13 H132 0.953 no
C13 H133 0.969 no
C14 H14 0.995 no
C14 C15 1.508(3) yes
C15 C16 1.392(3) yes
C15 C17 1.391(3) yes
C16 H16 0.937 no
C16 C19 1.392(3) yes
C17 H17 0.925 no
C17 C18 1.388(3) yes
C18 H18 0.931 no
C18 C20 1.378(3) yes
C19 H19 0.942 no
C19 C20 1.379(3) yes

loop_
_geom_hbond_atom_site_label_D
_geom_hbond_atom_site_label_H
_geom_hbond_atom_site_label_A
_geom_hbond_site_symmetry_A
_geom_hbond_angle_DHA
_geom_hbond_distance_DH
_geom_hbond_distance_HA
_geom_hbond_distance_DA
_geom_hbond_publ_flag
C19 H19 O1 2_556 145 0.94 2.50 3.316(3) yes
